data_4348063
loop_
_publ_author_name
'Bai, Zhuanling'
'Wang, Yanlong'
'Li, Yuxiang'
'Liu, Wei'
'Chen, Lanhua'
'Sheng, Daopeng'
'Diwu, Juan'
'Chai, Zhifang'
'Albrecht-Schmitt, Thomas E'
'Wang, Shuao'

_publ_section_title
;
 First Cationic Uranyl-Organic Framework with Anion-Exchange Capabilities.
;
_journal_issue 13
_journal_name_full 'Inorganic chemistry'
_journal_page_first 6358
_journal_page_last 6360
_journal_paper_doi 10.1021/acs.inorgchem.6b00930
_journal_volume 55
_journal_year 2016
_chemical_formula_moiety 'C30 H29 N3 O10 U'
_chemical_formula_sum 'C30 H28 N3 O10 U'
_chemical_formula_weight 829.58
_chemical_name_common SCU-7
_space_group_crystal_system triclinic
_space_group_IT_number 2
_space_group_name_Hall '-P 1'
_space_group_name_H-M_alt 'P -1'
_atom_sites_solution_hydrogens geom
_audit_creation_method SHELXL-2014/7
_cell_angle_alpha 69.176(2)
_cell_angle_beta 77.162(2)
_cell_angle_gamma 88.185(2)
_cell_formula_units_Z 2
_cell_length_a 8.3888(4)
_cell_length_b 13.3777(6)
_cell_length_c 15.5382(7)
_cell_measurement_reflns_used 5293
_cell_measurement_temperature 273(2)
_cell_measurement_theta_max 27.584
_cell_measurement_theta_min 2.494
_cell_volume 1586.95(13)
_computing_cell_refinement 'Bruker SMART'
_computing_data_collection 'Bruker SMART'
_computing_data_reduction 'Bruker SAINT'
_computing_molecular_graphics 'SHELXL-2014/7 (Sheldrick, 2014)'
_computing_publication_material 'SHELXL-2014/7 (Sheldrick, 2014)'
_computing_structure_refinement 'SHELXL-2014/7 (Sheldrick, 2014)'
_computing_structure_solution 'SHELXL-2014/7 (Sheldrick, 2014)'
_diffrn_ambient_temperature 273(2)
_diffrn_detector_area_resol_mean 0
_diffrn_measured_fraction_theta_full 0.983
_diffrn_measured_fraction_theta_max 0.973
_diffrn_measurement_device_type 'BRUKER apex II'
_diffrn_measurement_method '0.5 wide w/ exposures'
_diffrn_radiation_type MoK\a
_diffrn_radiation_wavelength 0.71073
_diffrn_reflns_av_R_equivalents 0.1072
_diffrn_reflns_av_unetI/netI 0.1015
_diffrn_reflns_Laue_measured_fraction_full 0.983
_diffrn_reflns_Laue_measured_fraction_max 0.973
_diffrn_reflns_limit_h_max 10
_diffrn_reflns_limit_h_min -10
_diffrn_reflns_limit_k_max 17
_diffrn_reflns_limit_k_min -17
_diffrn_reflns_limit_l_max 20
_diffrn_reflns_limit_l_min -20
_diffrn_reflns_number 32125
_diffrn_reflns_point_group_measured_fraction_full 0.983
_diffrn_reflns_point_group_measured_fraction_max 0.973
_diffrn_reflns_theta_full 25.242
_diffrn_reflns_theta_max 27.584
_diffrn_reflns_theta_min 2.494
_diffrn_source 'fine-focus sealed tube'
_exptl_absorpt_coefficient_mu 5.173
_exptl_absorpt_correction_T_max 0.863
_exptl_absorpt_correction_T_min 0.498
_exptl_absorpt_correction_type multi-scan
_exptl_absorpt_process_details 'SADABS, Bruker'
_exptl_crystal_colour YELLOW
_exptl_crystal_density_diffrn 1.734
_exptl_crystal_description BULK
_exptl_crystal_F_000 804
_exptl_crystal_size_max 0.030
_exptl_crystal_size_mid 0.030
_exptl_crystal_size_min 0.010
_refine_diff_density_max 3.207
_refine_diff_density_min -1.964
_refine_diff_density_rms 0.279
_refine_ls_extinction_method none
_refine_ls_goodness_of_fit_ref 1.086
_refine_ls_hydrogen_treatment constr
_refine_ls_matrix_type full
_refine_ls_number_parameters 396
_refine_ls_number_reflns 7153
_refine_ls_number_restraints 0
_refine_ls_restrained_S_all 1.086
_refine_ls_R_factor_all 0.1037
_refine_ls_R_factor_gt 0.0644
_refine_ls_shift/su_max 0.002
_refine_ls_shift/su_mean 0.000
_refine_ls_structure_factor_coef Fsqd
_refine_ls_weighting_details 'w=1/[\s^2^(Fo^2^)+(0.0984P)^2^+14.1971P] where P=(Fo^2^+2Fc^2^)/3'
_refine_ls_weighting_scheme calc
_refine_ls_wR_factor_gt 0.1719
_refine_ls_wR_factor_ref 0.1926
_reflns_Friedel_coverage 0.000
_reflns_number_gt 5293
_reflns_number_total 7153
_reflns_threshold_expression 'I > 2\s(I)'
_cod_data_source_file ic6b00930_si_002.cif
_cod_data_source_block SCU-7
_cod_depositor_comments
;
The following automatic conversions were performed:

data item '_exptl_absorpt_correction_type' value 'Multi-scan' was
changed to 'multi-scan' in accordance with the
/home/saulius/struct/COD-crude-data/automatic-downloads/DataCite-retrospective/ACS/depositions/lib/dictionaries/cif_core.dic
dictionary named 'cif_core.dic' version 2.4.2 last updated on
2011-04-26.

Automatic conversion script
Id: cif_fix_values 6909 2019-04-08 15:41:33Z antanas 
;
_cod_database_code 4348063
_shelx_shelxl_version_number 2014/7
_shelx_space_group_comment
;
The symmetry employed for this shelxl refinement is uniquely defined
by the following loop, which should always be used as a source of
symmetry information in preference to the above space-group names.
They are only intended as comments.
;

loop_
_space_group_symop_operation_xyz
'x, y, z'
'-x, -y, -z'

loop_
_atom_site_label
_atom_site_type_symbol
_atom_site_fract_x
_atom_site_fract_y
_atom_site_fract_z
_atom_site_U_iso_or_equiv
_atom_site_adp_type
_atom_site_occupancy
_atom_site_site_symmetry_order
_atom_site_calc_flag
_atom_site_refinement_flags_posn
_atom_site_refinement_flags_adp
_atom_site_refinement_flags_occupancy
_atom_site_disorder_assembly
_atom_site_disorder_group
U1 U -1.33140(5) -0.91657(3) 1.01879(3) 0.02546(16) Uani 1 1 d . . . . .
O1 O -1.5442(10) -1.0477(7) 1.0902(6) 0.042(2) Uani 1 1 d . . . . .
H1A H -1.5413 -1.0856 1.0585 0.062 Uiso 1 1 calc R U . . .
O2 O -1.1854(11) -1.0129(8) 1.0109(8) 0.054(3) Uani 1 1 d . . . . .
O4 O -1.1433(11) -0.7994(7) 1.0326(7) 0.045(2) Uani 1 1 d . . . . .
O3 O -1.4787(10) -0.8211(7) 1.0295(6) 0.038(2) Uani 1 1 d . . . . .
O6 O 0.3351(12) -0.0196(8) 0.8187(7) 0.050(2) Uani 1 1 d . . . . .
N1 N -0.6199(12) -0.5897(8) 0.8626(7) 0.036(2) Uani 1 1 d . . . . .
O7 O 0.3949(11) 0.0083(10) 0.6660(7) 0.062(3) Uani 1 1 d . . . . .
O8 O 0.1867(13) -0.1954(9) 0.1379(7) 0.059(3) Uani 1 1 d . . . . .
O5 O -1.2177(13) -0.6290(9) 1.0051(10) 0.071(4) Uani 1 1 d . . . . .
O9 O 0.3218(14) -0.2300(10) 0.2505(8) 0.072(4) Uani 1 1 d . . . . .
H9A H 0.3888 -0.1820 0.2141 0.108 Uiso 1 1 calc R U . . .
N3 N -0.2562(13) -0.2861(9) 0.4263(7) 0.041(3) Uani 1 1 d . . . . .
N2 N -0.1715(12) -0.1381(9) 0.7541(8) 0.035(2) Uani 1 1 d . . . . .
C3 C -0.8249(16) -0.7299(10) 0.9358(10) 0.042(3) Uani 1 1 d . . . . .
H3B H -0.8540 -0.8026 0.9581 0.050 Uiso 1 1 calc R U . . .
C2 C -0.9411(15) -0.6591(10) 0.9471(9) 0.033(3) Uani 1 1 d . . . . .
C1 C -1.1152(16) -0.6999(11) 1.0004(9) 0.041(3) Uani 1 1 d . . . . .
C24 C 0.1948(17) -0.2226(11) 0.2200(10) 0.044(3) Uani 1 1 d . . . . .
C4 C -0.6648(17) -0.6945(10) 0.8915(10) 0.042(3) Uani 1 1 d . . . . .
H4A H -0.5876 -0.7429 0.8814 0.050 Uiso 1 1 calc R U . . .
C21 C -0.1123(18) -0.2229(12) 0.2656(9) 0.046(3) Uani 1 1 d . . . . .
H21A H -0.1147 -0.1925 0.2020 0.055 Uiso 1 1 calc R U . . .
C20 C -0.2574(18) -0.2419(11) 0.3349(10) 0.044(3) Uani 1 1 d . . . . .
H20A H -0.3561 -0.2234 0.3171 0.053 Uiso 1 1 calc R U . . .
C12 C -0.3570(13) -0.2581(11) 0.7187(9) 0.033(3) Uani 1 1 d . . . . .
C7 C -0.4364(15) -0.5576(11) 0.8264(10) 0.043(3) Uani 1 1 d . . . . .
H7A H -0.3885 -0.5634 0.8792 0.051 Uiso 1 1 calc R U . . .
H7B H -0.3824 -0.6061 0.7967 0.051 Uiso 1 1 calc R U . . .
C8 C -0.4098(13) -0.4444(10) 0.7562(8) 0.032(3) Uani 1 1 d . . . . .
C17 C -0.4167(14) -0.4265(11) 0.6622(9) 0.039(3) Uani 1 1 d . . . . .
C27 C -0.1559(14) -0.0830(10) 0.8107(9) 0.036(3) Uani 1 1 d . . . . .
H27A H -0.2484 -0.0674 0.8485 0.043 Uiso 1 1 calc R U . . .
C23 C 0.0366(18) -0.2496(11) 0.2923(10) 0.050(4) Uani 1 1 d . . . . .
C26 C -0.3419(14) -0.1643(11) 0.7498(10) 0.039(3) Uani 1 1 d . . . . .
H26A H -0.3806 -0.1016 0.7065 0.046 Uiso 1 1 calc R U . . .
H26B H -0.4131 -0.1796 0.8118 0.046 Uiso 1 1 calc R U . . .
C13 C -0.3628(14) -0.2359(11) 0.6251(9) 0.038(3) Uani 1 1 d . . . . .
C9 C -0.3774(14) -0.3608(10) 0.7833(8) 0.032(3) Uani 1 1 d . . . . .
C15 C -0.3932(15) -0.3238(12) 0.5981(10) 0.044(3) Uani 1 1 d . . . . .
C30 C -0.0023(14) -0.0503(10) 0.8118(9) 0.035(3) Uani 1 1 d . . . . .
H30A H 0.0094 -0.0156 0.8526 0.042 Uiso 1 1 calc R U . . .
C28 C 0.1340(15) -0.0692(11) 0.7525(10) 0.040(3) Uani 1 1 d . . . . .
C25 C 0.0325(19) -0.3019(15) 0.3883(10) 0.061(5) Uani 1 1 d . . . . .
H25A H 0.1284 -0.3249 0.4082 0.074 Uiso 1 1 calc R U . . .
C32 C -0.0373(16) -0.1641(14) 0.7014(12) 0.055(4) Uani 1 1 d . . . . .
H32A H -0.0493 -0.2076 0.6678 0.065 Uiso 1 1 calc R U . . .
C10 C -0.3634(19) -0.3805(12) 0.8835(11) 0.051(4) Uani 1 1 d . . . . .
H10A H -0.3806 -0.4557 0.9200 0.076 Uiso 1 1 calc R U . . .
H10B H -0.2563 -0.3565 0.8827 0.076 Uiso 1 1 calc R U . . .
H10C H -0.4445 -0.3419 0.9112 0.076 Uiso 1 1 calc R U . . .
C29 C 0.3027(15) -0.0240(11) 0.7443(9) 0.038(3) Uani 1 1 d . . . . .
C6 C -0.7329(16) -0.5187(11) 0.8701(12) 0.055(4) Uani 1 1 d . . . . .
H6A H -0.7026 -0.4460 0.8457 0.066 Uiso 1 1 calc R U . . .
C18 C -0.452(2) -0.5167(14) 0.6296(12) 0.062(4) Uani 1 1 d . . . . .
H18A H -0.4659 -0.5836 0.6818 0.093 Uiso 1 1 calc R U . . .
H18B H -0.5509 -0.5036 0.6065 0.093 Uiso 1 1 calc R U . . .
H18C H -0.3628 -0.5197 0.5801 0.093 Uiso 1 1 calc R U . . .
C14 C -0.333(2) -0.1218(13) 0.5518(10) 0.056(4) Uani 1 1 d . . . . .
H14A H -0.3423 -0.1227 0.4916 0.084 Uiso 1 1 calc R U . . .
H14B H -0.4132 -0.0766 0.5712 0.084 Uiso 1 1 calc R U . . .
H14C H -0.2256 -0.0948 0.5467 0.084 Uiso 1 1 calc R U . . .
C16 C -0.1172(19) -0.3195(14) 0.4545(10) 0.062(5) Uani 1 1 d . . . . .
H16A H -0.1204 -0.3546 0.5184 0.074 Uiso 1 1 calc R U . . .
C5 C -0.8943(17) -0.5523(11) 0.9138(12) 0.054(4) Uani 1 1 d . . . . .
H5A H -0.9712 -0.5025 0.9207 0.065 Uiso 1 1 calc R U . . .
C31 C 0.1155(17) -0.1272(15) 0.6967(12) 0.062(5) Uani 1 1 d . . . . .
H31A H 0.2063 -0.1410 0.6566 0.075 Uiso 1 1 calc R U . . .
C19 C -0.4165(16) -0.2982(14) 0.4970(10) 0.051(4) Uani 1 1 d . . . . .
H19A H -0.4843 -0.3551 0.4963 0.061 Uiso 1 1 calc R U . . .
H19B H -0.4735 -0.2324 0.4785 0.061 Uiso 1 1 calc R U . . .
O1W O 0.1361(18) -0.3739(13) 0.6194(11) 0.028(3) Uiso 0.5 1 d . . P A 1
O1WA O 0.120(3) -0.436(2) 0.6300(16) 0.060(6) Uiso 0.5 1 d . . P B 2

loop_
_atom_site_aniso_label
_atom_site_aniso_U_11
_atom_site_aniso_U_22
_atom_site_aniso_U_33
_atom_site_aniso_U_23
_atom_site_aniso_U_13
_atom_site_aniso_U_12
U1 0.0220(2) 0.0291(2) 0.0252(2) -0.01296(17) 0.00102(15) -0.00451(14)
O1 0.045(5) 0.053(6) 0.028(5) -0.017(4) -0.006(4) -0.024(4)
O2 0.038(5) 0.054(6) 0.076(8) -0.035(6) -0.009(5) 0.008(4)
O4 0.045(5) 0.037(5) 0.056(6) -0.016(4) -0.019(4) -0.011(4)
O3 0.032(4) 0.048(5) 0.037(5) -0.018(4) -0.006(4) 0.007(4)
O6 0.054(6) 0.058(6) 0.038(6) -0.013(5) -0.015(4) -0.017(5)
N1 0.038(5) 0.034(6) 0.034(6) -0.012(5) -0.004(4) 0.001(4)
O7 0.035(5) 0.110(10) 0.034(6) -0.022(6) -0.004(4) -0.005(5)
O8 0.075(7) 0.070(7) 0.023(5) -0.016(5) 0.007(5) -0.033(6)
O5 0.054(6) 0.050(7) 0.101(10) -0.037(7) 0.013(6) -0.010(5)
O9 0.058(7) 0.075(8) 0.045(7) 0.008(6) 0.014(5) -0.003(6)
N3 0.043(6) 0.049(7) 0.027(6) -0.014(5) 0.001(5) -0.006(5)
N2 0.033(5) 0.045(6) 0.038(6) -0.027(5) -0.010(4) 0.003(4)
C3 0.049(7) 0.028(7) 0.051(8) -0.016(6) -0.011(6) -0.003(5)
C2 0.037(6) 0.033(7) 0.032(7) -0.013(5) -0.008(5) -0.002(5)
C1 0.048(7) 0.040(8) 0.036(7) -0.016(6) -0.002(6) -0.018(6)
C24 0.044(8) 0.047(8) 0.034(8) -0.013(6) 0.003(6) -0.004(6)
C4 0.052(8) 0.031(7) 0.043(8) -0.016(6) -0.007(6) 0.002(6)
C21 0.059(9) 0.058(9) 0.021(6) -0.017(6) -0.004(6) -0.005(7)
C20 0.052(8) 0.049(8) 0.034(7) -0.019(6) -0.007(6) -0.009(6)
C12 0.021(5) 0.054(8) 0.032(7) -0.028(6) -0.002(5) -0.001(5)
C7 0.035(6) 0.045(8) 0.046(8) -0.020(6) 0.003(6) 0.000(5)
C8 0.028(6) 0.041(7) 0.023(6) -0.011(5) 0.001(5) -0.001(5)
C17 0.027(6) 0.055(8) 0.037(7) -0.023(6) -0.002(5) -0.006(5)
C27 0.033(6) 0.040(7) 0.038(7) -0.022(6) -0.005(5) 0.008(5)
C23 0.057(8) 0.038(8) 0.037(8) -0.009(6) 0.018(7) -0.010(6)
C26 0.027(6) 0.056(8) 0.044(8) -0.033(7) -0.006(5) -0.002(5)
C13 0.028(6) 0.053(8) 0.032(7) -0.018(6) 0.001(5) -0.008(5)
C9 0.032(6) 0.047(7) 0.020(6) -0.016(5) -0.001(5) -0.005(5)
C15 0.034(6) 0.062(9) 0.038(8) -0.026(7) 0.006(6) -0.006(6)
C30 0.038(6) 0.042(7) 0.032(7) -0.017(6) -0.016(5) 0.004(5)
C28 0.034(6) 0.050(8) 0.041(8) -0.022(6) -0.007(6) -0.002(6)
C25 0.049(8) 0.097(13) 0.025(7) -0.010(8) -0.003(6) 0.017(8)
C32 0.038(7) 0.085(12) 0.065(10) -0.058(10) -0.007(7) 0.007(7)
C10 0.058(9) 0.044(8) 0.049(9) -0.019(7) -0.004(7) -0.002(7)
C29 0.037(6) 0.048(8) 0.034(7) -0.016(6) -0.012(6) 0.001(6)
C6 0.041(7) 0.030(7) 0.084(12) -0.021(7) 0.010(7) -0.001(6)
C18 0.076(11) 0.062(11) 0.061(11) -0.037(9) -0.013(9) 0.005(8)
C14 0.073(10) 0.060(10) 0.032(8) -0.018(7) -0.005(7) -0.004(8)
C16 0.053(9) 0.085(12) 0.024(7) -0.001(7) 0.005(6) 0.001(8)
C5 0.042(7) 0.034(7) 0.075(11) -0.018(7) 0.007(7) -0.004(6)
C31 0.034(7) 0.101(13) 0.074(12) -0.064(11) -0.005(7) 0.002(8)
C19 0.037(7) 0.084(11) 0.036(8) -0.030(8) -0.002(6) -0.005(7)

loop_
_atom_type_symbol
_atom_type_description
_atom_type_scat_dispersion_real
_atom_type_scat_dispersion_imag
_atom_type_scat_source
C C 0.0033 0.0016 'International Tables Vol C Tables 4.2.6.8 and 6.1.1.4'
H H 0.0000 0.0000 'International Tables Vol C Tables 4.2.6.8 and 6.1.1.4'
N N 0.0061 0.0033 'International Tables Vol C Tables 4.2.6.8 and 6.1.1.4'
O O 0.0106 0.0060 'International Tables Vol C Tables 4.2.6.8 and 6.1.1.4'
U U -9.6767 9.6646 'International Tables Vol C Tables 4.2.6.8 and 6.1.1.4'

loop_
_geom_angle_atom_site_label_1
_geom_angle_atom_site_label_2
_geom_angle_atom_site_label_3
_geom_angle
_geom_angle_site_symmetry_1
_geom_angle_site_symmetry_3
O2 U1 O3 178.7(4) . .
O2 U1 O1 91.9(4) . .
O3 U1 O1 87.5(4) . .
O2 U1 O6 86.0(5) . 2_447
O3 U1 O6 92.7(4) . 2_447
O1 U1 O6 74.3(3) . 2_447
O2 U1 O4 93.7(4) . .
O3 U1 O4 86.2(4) . .
O1 U1 O4 149.3(3) . .
O6 U1 O4 76.1(3) 2_447 .
O2 U1 O1 90.9(4) . 2_237
O3 U1 O1 90.0(4) . 2_237
O1 U1 O1 66.5(3) . 2_237
O6 U1 O1 140.6(3) 2_447 2_237
O4 U1 O1 143.3(3) . 2_237
O2 U1 O8 87.1(5) . 2_446
O3 U1 O8 94.1(4) . 2_446
O1 U1 O8 139.3(3) . 2_446
O6 U1 O8 145.9(3) 2_447 2_446
O4 U1 O8 71.2(3) . 2_446
O1 U1 O8 72.8(3) 2_237 2_446
O2 U1 U1 91.7(3) . 2_237
O3 U1 U1 88.5(3) . 2_237
O1 U1 U1 33.5(2) . 2_237
O6 U1 U1 107.7(2) 2_447 2_237
O4 U1 U1 173.6(2) . 2_237
O1 U1 U1 33.0(2) 2_237 2_237
O8 U1 U1 105.8(2) 2_446 2_237
U1 O1 U1 113.4(3) . 2_237
U1 O1 H1A 109.5 . .
U1 O1 H1A 36.3 2_237 .
C1 O4 U1 135.0(9) . .
C29 O6 U1 154.9(9) . 2_447
C6 N1 C4 120.0(11) . .
C6 N1 C7 122.3(11) . .
C4 N1 C7 117.6(10) . .
C24 O8 U1 140.9(9) . 2_446
C24 O9 H9A 109.5 . .
C20 N3 C16 121.2(11) . .
C20 N3 C19 117.7(12) . .
C16 N3 C19 121.1(12) . .
C32 N2 C27 120.4(11) . .
C32 N2 C26 121.9(10) . .
C27 N2 C26 117.6(9) . .
C2 C3 C4 120.6(12) . .
C2 C3 H3B 119.7 . .
C4 C3 H3B 119.7 . .
C3 C2 C5 118.3(12) . .
C3 C2 C1 119.9(11) . .
C5 C2 C1 121.7(11) . .
O4 C1 O5 127.0(12) . .
O4 C1 C2 116.7(12) . .
O5 C1 C2 116.2(11) . .
O8 C24 O9 126.7(13) . .
O8 C24 C23 116.9(14) . .
O9 C24 C23 116.4(14) . .
N1 C4 C3 120.1(12) . .
N1 C4 H4A 119.9 . .
C3 C4 H4A 119.9 . .
C20 C21 C23 119.7(13) . .
C20 C21 H21A 120.2 . .
C23 C21 H21A 120.2 . .
N3 C20 C21 120.9(14) . .
N3 C20 H20A 119.6 . .
C21 C20 H20A 119.6 . .
C9 C12 C13 121.5(11) . .
C9 C12 C26 120.4(11) . .
C13 C12 C26 117.8(12) . .
C8 C7 N1 110.6(10) . .
C8 C7 H7A 109.5 . .
N1 C7 H7A 109.5 . .
C8 C7 H7B 109.5 . .
N1 C7 H7B 109.5 . .
H7A C7 H7B 108.1 . .
C9 C8 C17 120.9(12) . .
C9 C8 C7 120.7(11) . .
C17 C8 C7 118.3(11) . .
C15 C17 C8 118.6(12) . .
C15 C17 C18 118.9(13) . .
C8 C17 C18 122.5(13) . .
N2 C27 C30 119.7(10) . .
N2 C27 H27A 120.1 . .
C30 C27 H27A 120.1 . .
C25 C23 C21 117.9(12) . .
C25 C23 C24 121.3(15) . .
C21 C23 C24 120.8(14) . .
N2 C26 C12 114.9(9) . .
N2 C26 H26A 108.5 . .
C12 C26 H26A 108.5 . .
N2 C26 H26B 108.5 . .
C12 C26 H26B 108.5 . .
H26A C26 H26B 107.5 . .
C12 C13 C15 117.7(13) . .
C12 C13 C14 121.7(12) . .
C15 C13 C14 120.5(12) . .
C12 C9 C8 119.8(11) . .
C12 C9 C10 119.2(11) . .
C8 C9 C10 121.0(12) . .
C17 C15 C13 121.3(13) . .
C17 C15 C19 120.7(13) . .
C13 C15 C19 117.7(13) . .
C28 C30 C27 119.9(12) . .
C28 C30 H30A 120.1 . .
C27 C30 H30A 120.1 . .
C30 C28 C31 119.3(12) . .
C30 C28 C29 121.2(12) . .
C31 C28 C29 119.5(11) . .
C23 C25 C16 119.6(15) . .
C23 C25 H25A 120.2 . .
C16 C25 H25A 120.2 . .
N2 C32 C31 121.0(13) . .
N2 C32 H32A 119.5 . .
C31 C32 H32A 119.5 . .
C9 C10 H10A 109.5 . .
C9 C10 H10B 109.5 . .
H10A C10 H10B 109.5 . .
C9 C10 H10C 109.5 . .
H10A C10 H10C 109.5 . .
H10B C10 H10C 109.5 . .
O7 C29 O6 125.0(12) . .
O7 C29 C28 117.6(12) . .
O6 C29 C28 117.3(11) . .
N1 C6 C5 120.6(13) . .
N1 C6 H6A 119.7 . .
C5 C6 H6A 119.7 . .
C17 C18 H18A 109.5 . .
C17 C18 H18B 109.5 . .
H18A C18 H18B 109.5 . .
C17 C18 H18C 109.5 . .
H18A C18 H18C 109.5 . .
H18B C18 H18C 109.5 . .
C13 C14 H14A 109.5 . .
C13 C14 H14B 109.5 . .
H14A C14 H14B 109.5 . .
C13 C14 H14C 109.5 . .
H14A C14 H14C 109.5 . .
H14B C14 H14C 109.5 . .
N3 C16 C25 120.5(14) . .
N3 C16 H16A 119.8 . .
C25 C16 H16A 119.8 . .
C2 C5 C6 120.1(13) . .
C2 C5 H5A 120.0 . .
C6 C5 H5A 120.0 . .
C32 C31 C28 119.4(13) . .
C32 C31 H31A 120.3 . .
C28 C31 H31A 120.3 . .
N3 C19 C15 112.5(11) . .
N3 C19 H19A 109.1 . .
C15 C19 H19A 109.1 . .
N3 C19 H19B 109.1 . .
C15 C19 H19B 109.1 . .
H19A C19 H19B 107.8 . .

loop_
_geom_bond_atom_site_label_1
_geom_bond_atom_site_label_2
_geom_bond_distance
_geom_bond_site_symmetry_2
U1 O2 1.767(9) .
U1 O3 1.774(8) .
U1 O1 2.330(8) .
U1 O6 2.354(10) 2_447
U1 O4 2.354(8) .
U1 O1 2.362(8) 2_237
U1 O8 2.419(9) 2_446
U1 U1 3.9224(8) 2_237
O1 U1 2.362(8) 2_237
O1 H1A 0.8200 .
O4 C1 1.254(15) .
O6 C29 1.266(16) .
O6 U1 2.354(10) 2_447
N1 C6 1.337(16) .
N1 C4 1.348(16) .
N1 C7 1.535(15) .
O7 C29 1.222(16) .
O8 C24 1.214(17) .
O8 U1 2.419(9) 2_446
O5 C1 1.270(17) .
O9 C24 1.246(18) .
O9 H9A 0.8200 .
N3 C20 1.332(17) .
N3 C16 1.344(19) .
N3 C19 1.507(16) .
N2 C32 1.351(15) .
N2 C27 1.362(15) .
N2 C26 1.504(15) .
C3 C2 1.364(17) .
C3 C4 1.378(18) .
C3 H3B 0.9300 .
C2 C5 1.372(18) .
C2 C1 1.519(17) .
C24 C23 1.494(17) .
C4 H4A 0.9300 .
C21 C20 1.396(18) .
C21 C23 1.40(2) .
C21 H21A 0.9300 .
C20 H20A 0.9300 .
C12 C9 1.372(18) .
C12 C13 1.389(17) .
C12 C26 1.513(16) .
C7 C8 1.507(18) .
C7 H7A 0.9700 .
C7 H7B 0.9700 .
C8 C9 1.382(17) .
C8 C17 1.407(18) .
C17 C15 1.37(2) .
C17 C18 1.526(19) .
C27 C30 1.379(17) .
C27 H27A 0.9300 .
C23 C25 1.40(2) .
C26 H26A 0.9700 .
C26 H26B 0.9700 .
C13 C15 1.429(19) .
C13 C14 1.53(2) .
C9 C10 1.515(19) .
C15 C19 1.54(2) .
C30 C28 1.379(17) .
C30 H30A 0.9300 .
C28 C31 1.387(19) .
C28 C29 1.518(17) .
C25 C16 1.401(19) .
C25 H25A 0.9300 .
C32 C31 1.37(2) .
C32 H32A 0.9300 .
C10 H10A 0.9600 .
C10 H10B 0.9600 .
C10 H10C 0.9600 .
C6 C5 1.381(18) .
C6 H6A 0.9300 .
C18 H18A 0.9600 .
C18 H18B 0.9600 .
C18 H18C 0.9600 .
C14 H14A 0.9600 .
C14 H14B 0.9600 .
C14 H14C 0.9600 .
C16 H16A 0.9300 .
C5 H5A 0.9300 .
C31 H31A 0.9300 .
C19 H19A 0.9700 .
C19 H19B 0.9700 .
